data_7151994
loop_
_publ_author_name
'Mali, Sachitanand M.'
'Bandyopadhyay, Anupam'
'Jadhav, Sandip V.'
'Kumar, Mothukuri Ganesh'
'Gopi, Hosahudya N.'

_publ_section_title
;
 Synthesis of \a, \b-unsaturated \g-amino esters with unprecedented
 high (E)-stereoselectivity and their conformational analysis in
 peptides.
;
_journal_issue 19
_journal_name_full 'Organic &amp; biomolecular chemistry'
_journal_page_first 6566
_journal_page_last 6574
_journal_paper_doi 10.1039/c1ob05732d
_journal_volume 9
_journal_year 2011
_chemical_absolute_configuration syn
_chemical_compound_source Synthesis
_chemical_formula_moiety 'C23 H40 N2 O5'
_chemical_formula_sum 'C23 H40 N2 O5'
_chemical_formula_weight 424.57
_space_group_IT_number 1
_symmetry_cell_setting triclinic
_symmetry_Int_Tables_number 1
_symmetry_space_group_name_Hall 'P 1'
_symmetry_space_group_name_H-M 'P 1'
_atom_sites_solution_hydrogens geom
_atom_sites_solution_primary direct
_atom_sites_solution_secondary difmap
_audit_creation_method SHELXL-97
_cell_angle_alpha 73.640(9)
_cell_angle_beta 84.653(9)
_cell_angle_gamma 78.566(9)
_cell_formula_units_Z 1
_cell_length_a 5.053(2)
_cell_length_b 9.812(5)
_cell_length_c 13.498(6)
_cell_measurement_temperature 100(2)
_cell_volume 628.9(5)
_computing_structure_refinement 'SHELXL-97 (Sheldrick, 2008)'
_computing_structure_solution 'SHELXS-97 (Sheldrick, 2008)'
_diffrn_ambient_pressure 101.325
_diffrn_ambient_temperature 100(2)
_diffrn_measured_fraction_theta_full 0.998
_diffrn_measured_fraction_theta_max 0.998
_diffrn_radiation_monochromator graphite
_diffrn_radiation_probe x-ray
_diffrn_radiation_type MoK\a
_diffrn_radiation_wavelength 0.71073
_diffrn_reflns_av_R_equivalents 0.0613
_diffrn_reflns_av_sigmaI/netI 0.0936
_diffrn_reflns_limit_h_max 6
_diffrn_reflns_limit_h_min -6
_diffrn_reflns_limit_k_max 13
_diffrn_reflns_limit_k_min -13
_diffrn_reflns_limit_l_max 18
_diffrn_reflns_limit_l_min -18
_diffrn_reflns_number 11459
_diffrn_reflns_theta_full 29.13
_diffrn_reflns_theta_max 29.13
_diffrn_reflns_theta_min 1.57
_diffrn_source 'fine-focus sealed tube'
_diffrn_source_type 'Graphite monchromator'
_exptl_absorpt_coefficient_mu 0.078
_exptl_absorpt_correction_T_max 0.991
_exptl_absorpt_correction_T_min 0.976
_exptl_absorpt_correction_type multi-scan
_exptl_absorpt_process_details SADABS
_exptl_crystal_colour Colorless
_exptl_crystal_density_diffrn 1.121
_exptl_crystal_density_method 'not measured'
_exptl_crystal_description 'Rectangular block'
_exptl_crystal_F_000 232
_exptl_crystal_recrystallization_method EtOAc
_exptl_crystal_size_max 0.35
_exptl_crystal_size_mid 0.25
_exptl_crystal_size_min 0.11
_refine_diff_density_max 0.575
_refine_diff_density_min -0.373
_refine_diff_density_rms 0.059
_refine_ls_abs_structure_details 'Flack H D (1983), Acta Cryst. A39, 876-881'
_refine_ls_abs_structure_Flack -1.8(15)
_refine_ls_extinction_method none
_refine_ls_goodness_of_fit_ref 1.036
_refine_ls_hydrogen_treatment constr
_refine_ls_matrix_type full
_refine_ls_number_parameters 279
_refine_ls_number_reflns 5271
_refine_ls_number_restraints 3
_refine_ls_restrained_S_all 1.036
_refine_ls_R_factor_all 0.1066
_refine_ls_R_factor_gt 0.0663
_refine_ls_shift/su_max 0.002
_refine_ls_shift/su_mean 0.000
_refine_ls_structure_factor_coef Fsqd
_refine_ls_weighting_details 'calc w=1/[\s^2^(Fo^2^)+(0.0800P)^2^+0.0635P] where P=(Fo^2^+2Fc^2^)/3'
_refine_ls_weighting_scheme calc
_refine_ls_wR_factor_gt 0.1509
_refine_ls_wR_factor_ref 0.1751
_reflns_number_gt 3557
_reflns_number_total 5271
_reflns_threshold_expression >2sigma(I)
_cod_data_source_file c1ob05732d.txt
_cod_data_source_block mo_sm_dgldi_0m
_cod_original_cell_volume 628.8(5)
_cod_database_code 7151994

loop_
_symmetry_equiv_pos_as_xyz
'x, y, z'

loop_
_atom_site_label
_atom_site_type_symbol
_atom_site_fract_x
_atom_site_fract_y
_atom_site_fract_z
_atom_site_U_iso_or_equiv
_atom_site_adp_type
_atom_site_occupancy
_atom_site_symmetry_multiplicity
_atom_site_calc_flag
_atom_site_refinement_flags
O1 O 0.0387(4) 0.6464(2) 0.33627(18) 0.0305(6) Uani 1 1 d .
O2 O -0.2078(4) 0.4762(2) 0.33104(19) 0.0327(6) Uani 1 1 d .
O3 O 0.6435(4) -0.0169(2) 0.59298(17) 0.0277(5) Uani 1 1 d .
O4 O 0.0490(9) -0.5851(4) 0.8331(3) 0.0779(12) Uani 1 1 d .
O5 O -0.1553(6) -0.5235(3) 0.6829(2) 0.0445(7) Uani 1 1 d .
N1 N 0.2510(5) 0.4350(3) 0.3174(2) 0.0263(6) Uani 1 1 d .
H1 H 0.3923 0.4734 0.3122 0.032 Uiso 1 1 calc R
N2 N 0.2312(5) -0.0787(3) 0.64294(19) 0.0262(6) Uani 1 1 d .
H2 H 0.0692 -0.0716 0.6249 0.031 Uiso 1 1 calc R
C1 C -0.2002(6) 0.7560(3) 0.3456(3) 0.0285(7) Uani 1 1 d .
C2 C -0.3691(7) 0.7022(4) 0.4428(3) 0.0343(8) Uani 1 1 d .
H2A H -0.4767 0.6383 0.4309 0.051 Uiso 1 1 calc R
H2B H -0.4854 0.7829 0.4601 0.051 Uiso 1 1 calc R
H2C H -0.2521 0.6514 0.4986 0.051 Uiso 1 1 calc R
C3 C -0.0725(7) 0.8790(4) 0.3567(3) 0.0401(9) Uani 1 1 d .
H3A H 0.0421 0.8446 0.4148 0.060 Uiso 1 1 calc R
H3B H -0.2120 0.9561 0.3673 0.060 Uiso 1 1 calc R
H3C H 0.0329 0.9136 0.2951 0.060 Uiso 1 1 calc R
C4 C -0.3567(7) 0.8031(4) 0.2478(3) 0.0310(8) Uani 1 1 d .
H4A H -0.2345 0.8240 0.1889 0.047 Uiso 1 1 calc R
H4B H -0.4884 0.8882 0.2483 0.047 Uiso 1 1 calc R
H4C H -0.4463 0.7272 0.2441 0.047 Uiso 1 1 calc R
C5 C 0.0108(7) 0.5141(3) 0.3287(3) 0.0278(7) Uani 1 1 d .
C6 C 0.2855(6) 0.2852(3) 0.3134(2) 0.0244(7) Uani 1 1 d .
H6 H 0.1072 0.2638 0.3072 0.029 Uiso 1 1 calc R
C7 C 0.4641(7) 0.2607(3) 0.2196(2) 0.0278(7) Uani 1 1 d .
H7A H 0.5463 0.1594 0.2344 0.033 Uiso 1 1 calc R
H7B H 0.6086 0.3157 0.2101 0.033 Uiso 1 1 calc R
C8 C 0.3159(11) 0.3029(5) 0.1184(3) 0.0609(13) Uani 1 1 d .
H8 H 0.1850 0.2383 0.1276 0.073 Uiso 1 1 calc R
C9 C 0.1687(14) 0.4470(6) 0.0867(4) 0.0835(19) Uani 1 1 d .
H9A H 0.0392 0.4647 0.1404 0.125 Uiso 1 1 calc R
H9B H 0.0763 0.4594 0.0249 0.125 Uiso 1 1 calc R
H9C H 0.2915 0.5138 0.0735 0.125 Uiso 1 1 calc R
C10 C 0.5270(13) 0.2678(6) 0.0331(3) 0.0787(18) Uani 1 1 d .
H10A H 0.4355 0.2775 -0.0284 0.118 Uiso 1 1 calc R
H10B H 0.6234 0.1707 0.0570 0.118 Uiso 1 1 calc R
H10C H 0.6520 0.3337 0.0182 0.118 Uiso 1 1 calc R
C11 C 0.4015(6) 0.1873(3) 0.4120(2) 0.0233(6) Uani 1 1 d .
H11 H 0.5740 0.1938 0.4268 0.028 Uiso 1 1 calc R
C12 C 0.2751(6) 0.0914(3) 0.4804(2) 0.0234(6) Uani 1 1 d .
H12 H 0.1011 0.0845 0.4677 0.028 Uiso 1 1 calc R
C13 C 0.4031(6) -0.0041(3) 0.5757(2) 0.0231(6) Uani 1 1 d .
C14 C 0.3122(7) -0.1704(4) 0.7447(2) 0.0282(7) Uani 1 1 d .
H14 H 0.5101 -0.1926 0.7432 0.034 Uiso 1 1 calc R
C15 C 0.2202(7) -0.0836(4) 0.8247(3) 0.0327(8) Uani 1 1 d .
H15A H 0.3082 0.0000 0.8058 0.039 Uiso 1 1 calc R
H15B H 0.0274 -0.0481 0.8190 0.039 Uiso 1 1 calc R
C16 C 0.2743(7) -0.1622(4) 0.9384(3) 0.0361(9) Uani 1 1 d .
H16 H 0.1687 -0.2401 0.9597 0.043 Uiso 1 1 calc R
C17 C 0.1783(10) -0.0588(6) 1.0052(3) 0.0556(12) Uani 1 1 d .
H17A H 0.1967 -0.1107 1.0767 0.083 Uiso 1 1 calc R
H17B H -0.0080 -0.0163 0.9928 0.083 Uiso 1 1 calc R
H17C H 0.2855 0.0158 0.9881 0.083 Uiso 1 1 calc R
C18 C 0.5719(8) -0.2297(5) 0.9547(3) 0.0507(12) Uani 1 1 d .
H18A H 0.6804 -0.1560 0.9307 0.076 Uiso 1 1 calc R
H18B H 0.6240 -0.3008 0.9167 0.076 Uiso 1 1 calc R
H18C H 0.5984 -0.2749 1.0269 0.076 Uiso 1 1 calc R
C19 C 0.2133(7) -0.3107(4) 0.7712(3) 0.0339(8) Uani 1 1 d .
H19 H 0.2591 -0.3738 0.8354 0.041 Uiso 1 1 calc R
C20 C 0.0678(7) -0.3557(4) 0.7140(3) 0.0340(8) Uani 1 1 d .
H20 H 0.0138 -0.2965 0.6495 0.041 Uiso 1 1 calc R
C21 C -0.0080(9) -0.4993(4) 0.7524(3) 0.0426(10) Uani 1 1 d .
C22 C -0.2461(11) -0.6628(4) 0.7115(3) 0.0528(12) Uani 1 1 d .
H22A H -0.3669 -0.6706 0.7723 0.063 Uiso 1 1 calc R
H22B H -0.0926 -0.7413 0.7268 0.063 Uiso 1 1 calc R
C23 C -0.3899(13) -0.6702(5) 0.6219(4) 0.0653(15) Uani 1 1 d .
H23A H -0.5325 -0.5878 0.6040 0.098 Uiso 1 1 calc R
H23B H -0.4651 -0.7569 0.6402 0.098 Uiso 1 1 calc R
H23C H -0.2647 -0.6705 0.5639 0.098 Uiso 1 1 calc R

loop_
_atom_site_aniso_label
_atom_site_aniso_U_11
_atom_site_aniso_U_22
_atom_site_aniso_U_33
_atom_site_aniso_U_23
_atom_site_aniso_U_13
_atom_site_aniso_U_12
O1 0.0197(12) 0.0203(11) 0.0591(17) -0.0206(11) -0.0055(10) -0.0049(9)
O2 0.0223(12) 0.0318(13) 0.0518(15) -0.0180(11) -0.0044(10) -0.0121(10)
O3 0.0241(12) 0.0293(12) 0.0336(13) -0.0077(10) -0.0042(9) -0.0135(9)
O4 0.137(3) 0.054(2) 0.0499(18) 0.0152(15) -0.0461(19) -0.057(2)
O5 0.0711(19) 0.0289(13) 0.0405(15) -0.0063(11) -0.0176(13) -0.0225(13)
N1 0.0208(14) 0.0188(13) 0.0434(16) -0.0102(12) -0.0031(11) -0.0097(10)
N2 0.0261(14) 0.0330(15) 0.0238(14) -0.0077(11) -0.0031(10) -0.0140(12)
C1 0.0246(17) 0.0225(17) 0.044(2) -0.0142(15) -0.0056(14) -0.0082(13)
C2 0.0314(19) 0.038(2) 0.039(2) -0.0167(16) -0.0067(14) -0.0068(15)
C3 0.0256(19) 0.032(2) 0.074(3) -0.0308(19) -0.0064(17) -0.0055(15)
C4 0.0285(18) 0.0280(18) 0.038(2) -0.0086(14) -0.0011(14) -0.0079(14)
C5 0.0290(17) 0.0251(17) 0.0354(18) -0.0106(14) -0.0066(13) -0.0132(14)
C6 0.0296(17) 0.0147(14) 0.0324(17) -0.0074(13) -0.0058(13) -0.0089(12)
C7 0.0360(19) 0.0210(17) 0.0286(17) -0.0074(13) -0.0030(14) -0.0086(14)
C8 0.082(4) 0.060(3) 0.039(2) -0.019(2) -0.014(2) 0.005(3)
C9 0.106(5) 0.094(5) 0.040(3) -0.013(3) -0.016(3) 0.005(4)
C10 0.116(5) 0.081(4) 0.032(2) -0.026(2) -0.010(3) 0.019(3)
C11 0.0222(15) 0.0218(16) 0.0310(17) -0.0124(13) -0.0048(12) -0.0064(12)
C12 0.0205(15) 0.0243(16) 0.0306(17) -0.0119(13) -0.0010(12) -0.0092(12)
C13 0.0256(17) 0.0254(16) 0.0225(15) -0.0108(13) -0.0024(12) -0.0073(13)
C14 0.0257(17) 0.0323(18) 0.0299(18) -0.0068(14) -0.0054(13) -0.0133(14)
C15 0.0331(19) 0.039(2) 0.0318(18) -0.0088(15) -0.0023(14) -0.0199(16)
C16 0.0291(19) 0.056(2) 0.0317(19) -0.0145(17) -0.0031(14) -0.0236(17)
C17 0.057(3) 0.083(3) 0.042(2) -0.033(2) 0.006(2) -0.028(2)
C18 0.037(2) 0.088(4) 0.033(2) -0.016(2) -0.0038(16) -0.022(2)
C19 0.042(2) 0.0328(19) 0.0272(18) -0.0023(15) -0.0064(14) -0.0137(16)
C20 0.039(2) 0.0323(19) 0.0317(18) -0.0053(15) -0.0077(14) -0.0112(15)
C21 0.063(3) 0.036(2) 0.033(2) -0.0031(17) -0.0134(18) -0.0221(19)
C22 0.086(3) 0.030(2) 0.048(2) -0.0050(18) -0.015(2) -0.025(2)
C23 0.111(4) 0.047(3) 0.056(3) -0.020(2) -0.010(3) -0.045(3)

loop_
_atom_type_symbol
_atom_type_description
_atom_type_scat_dispersion_real
_atom_type_scat_dispersion_imag
_atom_type_scat_source
C C 0.0033 0.0016 'International Tables Vol C Tables 4.2.6.8 and 6.1.1.4'
H H 0.0000 0.0000 'International Tables Vol C Tables 4.2.6.8 and 6.1.1.4'
N N 0.0061 0.0033 'International Tables Vol C Tables 4.2.6.8 and 6.1.1.4'
O O 0.0106 0.0060 'International Tables Vol C Tables 4.2.6.8 and 6.1.1.4'

loop_
_geom_angle_atom_site_label_1
_geom_angle_atom_site_label_2
_geom_angle_atom_site_label_3
_geom_angle
C5 O1 C1 120.7(2)
C21 O5 C22 116.4(3)
C5 N1 C6 122.7(2)
C5 N1 H1 118.6
C6 N1 H1 118.6
C13 N2 C14 122.2(3)
C13 N2 H2 118.9
C14 N2 H2 118.9
O1 C1 C4 110.1(3)
O1 C1 C2 110.8(3)
C4 C1 C2 113.6(3)
O1 C1 C3 102.0(2)
C4 C1 C3 110.3(3)
C2 C1 C3 109.4(3)
C1 C2 H2A 109.5
C1 C2 H2B 109.5
H2A C2 H2B 109.5
C1 C2 H2C 109.5
H2A C2 H2C 109.5
H2B C2 H2C 109.5
C1 C3 H3A 109.5
C1 C3 H3B 109.5
H3A C3 H3B 109.5
C1 C3 H3C 109.5
H3A C3 H3C 109.5
H3B C3 H3C 109.5
C1 C4 H4A 109.5
C1 C4 H4B 109.5
H4A C4 H4B 109.5
C1 C4 H4C 109.5
H4A C4 H4C 109.5
H4B C4 H4C 109.5
O2 C5 N1 125.6(3)
O2 C5 O1 124.1(3)
N1 C5 O1 110.4(3)
N1 C6 C11 109.2(2)
N1 C6 C7 111.2(2)
C11 C6 C7 111.2(3)
N1 C6 H6 108.4
C11 C6 H6 108.4
C7 C6 H6 108.4
C6 C7 C8 114.7(3)
C6 C7 H7A 108.6
C8 C7 H7A 108.6
C6 C7 H7B 108.6
C8 C7 H7B 108.6
H7A C7 H7B 107.6
C9 C8 C7 116.8(4)
C9 C8 C10 111.6(4)
C7 C8 C10 107.4(4)
C9 C8 H8 106.9
C7 C8 H8 106.9
C10 C8 H8 106.9
C8 C9 H9A 109.5
C8 C9 H9B 109.5
H9A C9 H9B 109.5
C8 C9 H9C 109.5
H9A C9 H9C 109.5
H9B C9 H9C 109.5
C8 C10 H10A 109.5
C8 C10 H10B 109.5
H10A C10 H10B 109.5
C8 C10 H10C 109.5
H10A C10 H10C 109.5
H10B C10 H10C 109.5
C12 C11 C6 124.7(3)
C12 C11 H11 117.6
C6 C11 H11 117.6
C11 C12 C13 122.1(3)
C11 C12 H12 119.0
C13 C12 H12 119.0
O3 C13 N2 122.6(3)
O3 C13 C12 123.8(3)
N2 C13 C12 113.6(3)
N2 C14 C19 112.4(3)
N2 C14 C15 108.6(3)
C19 C14 C15 113.3(3)
N2 C14 H14 107.4
C19 C14 H14 107.4
C15 C14 H14 107.4
C16 C15 C14 117.3(3)
C16 C15 H15A 108.0
C14 C15 H15A 108.0
C16 C15 H15B 108.0
C14 C15 H15B 108.0
H15A C15 H15B 107.2
C17 C16 C18 110.9(3)
C17 C16 C15 109.9(4)
C18 C16 C15 112.0(3)
C17 C16 H16 108.0
C18 C16 H16 108.0
C15 C16 H16 108.0
C16 C17 H17A 109.5
C16 C17 H17B 109.5
H17A C17 H17B 109.5
C16 C17 H17C 109.5
H17A C17 H17C 109.5
H17B C17 H17C 109.5
C16 C18 H18A 109.5
C16 C18 H18B 109.5
H18A C18 H18B 109.5
C16 C18 H18C 109.5
H18A C18 H18C 109.5
H18B C18 H18C 109.5
C20 C19 C14 127.6(3)
C20 C19 H19 116.2
C14 C19 H19 116.2
C19 C20 C21 120.0(3)
C19 C20 H20 120.0
C21 C20 H20 120.0
O4 C21 O5 123.0(3)
O4 C21 C20 126.5(3)
O5 C21 C20 110.5(3)
O5 C22 C23 107.4(3)
O5 C22 H22A 110.2
C23 C22 H22A 110.2
O5 C22 H22B 110.2
C23 C22 H22B 110.2
H22A C22 H22B 108.5
C22 C23 H23A 109.5
C22 C23 H23B 109.5
H23A C23 H23B 109.5
C22 C23 H23C 109.5
H23A C23 H23C 109.5
H23B C23 H23C 109.5

loop_
_geom_bond_atom_site_label_1
_geom_bond_atom_site_label_2
_geom_bond_distance
O1 C5 1.365(4)
O1 C1 1.471(4)
O2 C5 1.228(4)
O3 C13 1.233(4)
O4 C21 1.194(5)
O5 C21 1.347(5)
O5 C22 1.465(4)
N1 C5 1.326(4)
N1 C6 1.461(4)
N1 H1 0.8600
N2 C13 1.358(4)
N2 C14 1.458(4)
N2 H2 0.8600
C1 C4 1.512(5)
C1 C2 1.519(5)
C1 C3 1.525(5)
C2 H2A 0.9600
C2 H2B 0.9600
C2 H2C 0.9600
C3 H3A 0.9600
C3 H3B 0.9600
C3 H3C 0.9600
C4 H4A 0.9600
C4 H4B 0.9600
C4 H4C 0.9600
C6 C11 1.497(5)
C6 C7 1.531(5)
C6 H6 0.9800
C7 C8 1.533(5)
C7 H7A 0.9700
C7 H7B 0.9700
C8 C9 1.427(7)
C8 C10 1.559(7)
C8 H8 0.9800
C9 H9A 0.9600
C9 H9B 0.9600
C9 H9C 0.9600
C10 H10A 0.9600
C10 H10B 0.9600
C10 H10C 0.9600
C11 C12 1.336(4)
C11 H11 0.9300
C12 C13 1.479(4)
C12 H12 0.9300
C14 C19 1.494(5)
C14 C15 1.542(5)
C14 H14 0.9800
C15 C16 1.534(5)
C15 H15A 0.9700
C15 H15B 0.9700
C16 C17 1.521(6)
C16 C18 1.527(6)
C16 H16 0.9800
C17 H17A 0.9600
C17 H17B 0.9600
C17 H17C 0.9600
C18 H18A 0.9600
C18 H18B 0.9600
C18 H18C 0.9600
C19 C20 1.326(5)
C19 H19 0.9300
C20 C21 1.472(5)
C20 H20 0.9300
C22 C23 1.493(7)
C22 H22A 0.9700
C22 H22B 0.9700
C23 H23A 0.9600
C23 H23B 0.9600
C23 H23C 0.9600
